data_7119575
loop_
_publ_author_name
'Li, Yun-Wu'
'Yan, Hui'
'Hu, Tong-Liang'
'Ma, Hui-Yan'
'Li, Da-Cheng'
'Wang, Su-Na'
'Yao, Qing-Xia'
'Dou, Jian-Min'
'Xu, Jian'
'Bu, Xian-He'

_publ_section_title
;
 Two microporous Fe-based MOFs with multiple active sites for selective
 gas adsorption.
;
_journal_issue 15
_journal_name_full 'Chemical communications (Cambridge, England)'
_journal_page_first 2394
_journal_page_last 2397
_journal_paper_doi 10.1039/c6cc09923h
_journal_volume 53
_journal_year 2017
_chemical_formula_sum 'C46 H47 Fe2 N4 Na3 O20'
_chemical_formula_weight 1156.55
_chemical_name_systematic
; 
 ? 
;
_space_group_IT_number 14
_symmetry_cell_setting monoclinic
_symmetry_space_group_name_Hall '-P 2ybc'
_symmetry_space_group_name_H-M 'P 1 21/c 1'
_atom_sites_solution_hydrogens geom
_atom_sites_solution_primary direct
_atom_sites_solution_secondary difmap
_audit_creation_method SHELXL-97
_audit_update_record
;
2016-06-20 deposited with the CCDC.
2017-01-31 downloaded from the CCDC.
;
_cell_angle_alpha 90.00
_cell_angle_beta 123.452(3)
_cell_angle_gamma 90.00
_cell_formula_units_Z 4
_cell_length_a 13.5430(12)
_cell_length_b 19.3401(17)
_cell_length_c 23.223(2)
_cell_measurement_reflns_used 8926
_cell_measurement_temperature 298(2)
_cell_measurement_theta_max 25.02
_cell_measurement_theta_min 2.35
_cell_volume 5075.0(8)
_computing_cell_refinement 'Bruker SMART'
_computing_data_collection 'Bruker SMART'
_computing_data_reduction 'Bruker SAINT'
_computing_molecular_graphics 'Bruker SHELXTL'
_computing_publication_material 'Bruker SHELXTL'
_computing_structure_refinement 'SHELXL-97 (Sheldrick, 1997)'
_computing_structure_solution 'SHELXS-97 (Sheldrick, 1990)'
_diffrn_ambient_temperature 298(2)
_diffrn_measured_fraction_theta_full 0.998
_diffrn_measured_fraction_theta_max 0.998
_diffrn_measurement_device_type 'CCD area detector'
_diffrn_measurement_method 'phi and omega scans'
_diffrn_radiation_monochromator graphite
_diffrn_radiation_source 'fine-focus sealed tube'
_diffrn_radiation_type MoK\a
_diffrn_radiation_wavelength 0.71073
_diffrn_reflns_av_R_equivalents 0.1569
_diffrn_reflns_av_sigmaI/netI 0.2117
_diffrn_reflns_limit_h_max 16
_diffrn_reflns_limit_h_min -11
_diffrn_reflns_limit_k_max 22
_diffrn_reflns_limit_k_min -23
_diffrn_reflns_limit_l_max 18
_diffrn_reflns_limit_l_min -27
_diffrn_reflns_number 24197
_diffrn_reflns_theta_full 25.02
_diffrn_reflns_theta_max 25.02
_diffrn_reflns_theta_min 2.35
_exptl_absorpt_coefficient_mu 0.679
_exptl_absorpt_correction_T_max 0.8991
_exptl_absorpt_correction_T_min 0.8762
_exptl_absorpt_correction_type none
_exptl_crystal_colour Orange
_exptl_crystal_density_diffrn 1.514
_exptl_crystal_density_method 'not measured'
_exptl_crystal_description Rod
_exptl_crystal_F_000 2384
_exptl_crystal_size_max 0.20
_exptl_crystal_size_mid 0.18
_exptl_crystal_size_min 0.16
_refine_diff_density_max 0.772
_refine_diff_density_min -0.539
_refine_diff_density_rms 0.127
_refine_ls_extinction_method none
_refine_ls_goodness_of_fit_ref 0.917
_refine_ls_hydrogen_treatment mixed
_refine_ls_matrix_type full
_refine_ls_number_parameters 716
_refine_ls_number_reflns 8926
_refine_ls_number_restraints 190
_refine_ls_restrained_S_all 0.917
_refine_ls_R_factor_all 0.2013
_refine_ls_R_factor_gt 0.0891
_refine_ls_shift/su_max 3.767
_refine_ls_shift/su_mean 0.065
_refine_ls_structure_factor_coef Fsqd
_refine_ls_weighting_details 'calc w=1/[\s^2^(Fo^2^)+(0.1309P)^2^+0.0000P] where P=(Fo^2^+2Fc^2^)/3'
_refine_ls_weighting_scheme calc
_refine_ls_wR_factor_gt 0.2247
_refine_ls_wR_factor_ref 0.2693
_reflns_number_gt 3692
_reflns_number_total 8926
_reflns_threshold_expression >2sigma(I)
_cod_data_source_file c6cc09923h2.cif
_cod_data_source_block LCU-104
_cod_depositor_comments
;
The following automatic conversions were performed:

'_symmetry_cell_setting' value 'Monoclinic' changed to 'monoclinic'
according to
/usr/data/users/saulius/crontab/automatic-downloads/rss-feeds/RSC/lib/dictionaries/cif_core.dic
dictionary named 'cif_core.dic' version 2.4.2 from 2011-04-26.

Automatic conversion script
Id: cif_fix_values 4268 2015-11-12 08:31:59Z antanas 

 Adding full bibliography for 7119574--7119575.cif.
;
_cod_original_sg_symbol_H-M P21/c
_cod_database_code 7119575

loop_
_symmetry_equiv_pos_as_xyz
'x, y, z'
'-x, y+1/2, -z+1/2'
'-x, -y, -z'
'x, -y-1/2, z-1/2'

loop_
_atom_site_label
_atom_site_type_symbol
_atom_site_fract_x
_atom_site_fract_y
_atom_site_fract_z
_atom_site_U_iso_or_equiv
_atom_site_adp_type
_atom_site_occupancy
_atom_site_symmetry_multiplicity
_atom_site_calc_flag
_atom_site_refinement_flags
C48 C 0.136(2) 0.1288(14) -0.0540(12) 0.089(8) Uani 0.50 1 d PDU
H48A H 0.2036 0.1134 -0.0539 0.133 Uiso 0.50 1 calc PR
H48B H 0.1276 0.1779 -0.0608 0.133 Uiso 0.50 1 calc PR
H48C H 0.0662 0.1062 -0.0906 0.133 Uiso 0.50 1 calc PR
C44 C 0.878(3) 0.099(2) -0.0697(12) 0.397(14) Uani 1 1 d DU
H44A H 0.8317 0.1401 -0.0794 0.595 Uiso 1 1 calc R
H44B H 0.8273 0.0623 -0.0996 0.595 Uiso 1 1 calc R
H44C H 0.9393 0.1071 -0.0774 0.595 Uiso 1 1 calc R
C46 C 0.874(3) 0.061(2) 0.0910(13) 0.380(14) Uani 1 1 d DU
H46A H 0.8913 0.0121 0.1003 0.570 Uiso 1 1 calc R
H46B H 0.8113 0.0728 0.0965 0.570 Uiso 1 1 calc R
H46C H 0.9437 0.0868 0.1226 0.570 Uiso 1 1 calc R
Fe2 Fe 0.60984(11) 0.23067(7) 0.26542(6) 0.0263(3) Uani 1 1 d .
O7 O 0.9320(6) 0.6509(3) 0.1922(3) 0.0376(16) Uani 1 1 d .
O8 O 1.1076(7) 0.6062(4) 0.2536(4) 0.069(2) Uani 1 1 d .
C16 C 1.0020(10) 0.6020(5) 0.2271(5) 0.039(2) Uani 1 1 d .
Fe1 Fe 1.12897(11) 0.23704(7) 0.28948(6) 0.0267(4) Uani 1 1 d .
C29 C 1.0950(8) 0.2295(5) 0.1488(5) 0.040(2) Uani 1 1 d .
O13 O 0.2425(5) 0.2510(3) -0.0985(3) 0.0385(17) Uani 1 1 d .
O12 O 0.4914(5) 0.2549(4) 0.1533(3) 0.0459(19) Uani 1 1 d .
O14 O 0.3178(5) 0.2667(3) -0.1582(3) 0.0353(15) Uani 1 1 d .
O2 O 0.9757(6) 0.2951(3) 0.2662(3) 0.0397(17) Uani 1 1 d .
O11 O 0.6803(5) 0.2504(3) 0.2051(3) 0.0383(17) Uani 1 1 d .
O1 O 1.1151(6) 0.3484(3) 0.2677(4) 0.0479(19) Uani 1 1 d .
O6 O 0.5190(6) 0.6719(3) 0.2270(3) 0.0397(17) Uani 1 1 d .
C19 C 0.8719(8) 0.2633(5) -0.0366(4) 0.031(2) Uani 1 1 d .
C22 C 0.8806(8) 0.2420(5) 0.0802(4) 0.038(2) Uani 1 1 d .
H22 H 0.8841 0.2334 0.1207 0.045 Uiso 1 1 calc R
C9 C 0.5595(8) 0.4304(4) 0.2677(5) 0.034(2) Uani 1 1 d .
C2 C 1.0047(9) 0.4754(4) 0.2433(5) 0.035(2) Uani 1 1 d .
H2 H 1.0731 0.4731 0.2431 0.043 Uiso 1 1 calc R
O3 O 0.5739(6) 0.3137(3) 0.2981(4) 0.0459(19) Uani 1 1 d .
C20 C 0.7688(8) 0.2653(5) -0.0379(4) 0.040(2) Uani 1 1 d .
H20 H 0.6968 0.2738 -0.0791 0.047 Uiso 1 1 calc R
C17 C 0.9808(8) 0.2412(5) 0.0829(4) 0.035(2) Uani 1 1 d .
O16 O 0.9630(6) 0.2751(4) -0.0975(3) 0.056(2) Uani 1 1 d .
O5 O 0.4170(6) 0.6217(3) 0.2601(3) 0.0427(17) Uani 1 1 d .
O15 O 0.7737(6) 0.2845(4) -0.1551(3) 0.0494(19) Uani 1 1 d .
C30 C 0.5805(8) 0.2560(4) 0.1516(4) 0.031(2) Uani 1 1 d .
C31 C 0.3316(8) 0.2578(5) -0.1020(4) 0.032(2) Uani 1 1 d .
C5 C 0.8042(8) 0.4825(5) 0.2457(5) 0.033(2) Uani 1 1 d .
C6 C 0.8609(8) 0.4209(5) 0.2528(5) 0.039(2) Uani 1 1 d .
H6 H 0.8303 0.3805 0.2588 0.047 Uiso 1 1 calc R
C1 C 0.9586(8) 0.4165(5) 0.2514(5) 0.035(2) Uani 1 1 d .
C3 C 0.9522(8) 0.5375(5) 0.2356(5) 0.035(2) Uani 1 1 d .
C7 C 0.7010(8) 0.4866(5) 0.2513(5) 0.033(2) Uani 1 1 d .
C18 C 0.9785(8) 0.2514(5) 0.0239(4) 0.033(2) Uani 1 1 d .
H18 H 1.0480 0.2502 0.0248 0.039 Uiso 1 1 calc R
C26 C 0.4620(8) 0.2582(5) 0.0245(4) 0.034(2) Uani 1 1 d .
H26 H 0.3945 0.2573 0.0258 0.041 Uiso 1 1 calc R
C25 C 0.5695(8) 0.2597(5) 0.0843(4) 0.035(2) Uani 1 1 d .
C12 C 0.6457(8) 0.5475(5) 0.2453(5) 0.037(2) Uani 1 1 d .
H12 H 0.6735 0.5877 0.2369 0.045 Uiso 1 1 calc R
C27 C 0.4500(8) 0.2578(5) -0.0378(5) 0.036(2) Uani 1 1 d .
C8 C 0.6564(8) 0.4286(5) 0.2620(5) 0.038(2) Uani 1 1 d .
H8 H 0.6920 0.3862 0.2657 0.046 Uiso 1 1 calc R
O9 O 1.1878(6) 0.2435(4) 0.1532(3) 0.059(2) Uani 1 1 d .
C13 C 1.0203(9) 0.3513(5) 0.2622(5) 0.036(2) Uani 1 1 d .
C4 C 0.8513(8) 0.5402(5) 0.2360(5) 0.037(2) Uani 1 1 d .
H4 H 0.8139 0.5825 0.2294 0.044 Uiso 1 1 calc R
C15 C 0.4929(8) 0.6192(5) 0.2467(5) 0.035(2) Uani 1 1 d .
C11 C 0.5509(8) 0.5517(5) 0.2512(5) 0.035(2) Uani 1 1 d .
O10 O 1.0927(6) 0.2068(3) 0.1983(3) 0.0490(19) Uani 1 1 d .
C24 C 0.6684(8) 0.2594(5) 0.0818(4) 0.039(2) Uani 1 1 d .
H24 H 0.7424 0.2607 0.1231 0.046 Uiso 1 1 calc R
C10 C 0.5066(8) 0.4932(5) 0.2624(5) 0.040(3) Uani 1 1 d .
H10 H 0.4420 0.4958 0.2663 0.048 Uiso 1 1 calc R
O4 O 0.4128(7) 0.3682(4) 0.2687(5) 0.078(3) Uani 1 1 d .
C14 C 0.5099(11) 0.3656(5) 0.2782(6) 0.046(3) Uani 1 1 d .
C21 C 0.7725(8) 0.2547(5) 0.0215(4) 0.036(2) Uani 1 1 d .
C32 C 0.8697(8) 0.2744(5) -0.1002(5) 0.035(2) Uani 1 1 d .
C23 C 0.6629(8) 0.2573(5) 0.0218(5) 0.038(2) Uani 1 1 d .
C28 C 0.5501(8) 0.2561(5) -0.0392(5) 0.040(2) Uani 1 1 d .
H28 H 0.5427 0.2539 -0.0814 0.048 Uiso 1 1 calc R
Na2 Na 0.8719(3) 0.21381(17) 0.28198(17) 0.0320(8) Uani 1 1 d .
Na1 Na 1.3535(3) 0.25600(18) 0.26014(17) 0.0352(9) Uani 1 1 d .
Na3 Na 1.1513(3) 0.15999(19) 0.44278(18) 0.0397(10) Uani 1 1 d .
O1W O 1.2539(7) 0.2136(5) 0.5653(4) 0.081(3) Uani 1 1 d .
O18 O 1.3166(11) 0.0872(7) 0.4682(6) 0.135(5) Uani 1 1 d .
C39 C 0.8218(17) 0.0464(10) 0.3593(10) 0.142(7) Uani 1 1 d U
H39A H 0.7783 0.0474 0.3808 0.213 Uiso 1 1 calc R
H39B H 0.7678 0.0408 0.3104 0.213 Uiso 1 1 calc R
H39C H 0.8646 0.0889 0.3686 0.213 Uiso 1 1 calc R
O17 O 1.0500(12) 0.0576(6) 0.4395(7) 0.145(5) Uani 1 1 d .
N1 N 0.9084(14) -0.0139(8) 0.3881(7) 0.115(5) Uani 1 1 d .
C38 C 0.8582(16) -0.0829(7) 0.3724(8) 0.123(7) Uani 1 1 d .
H38A H 0.9107 -0.1141 0.3697 0.184 Uiso 1 1 calc R
H38B H 0.7830 -0.0824 0.3290 0.184 Uiso 1 1 calc R
H38C H 0.8476 -0.0980 0.4080 0.184 Uiso 1 1 calc R
C40 C 1.4116(16) 0.0599(9) 0.5899(8) 0.129(7) Uani 1 1 d .
H40A H 1.3913 0.0238 0.6099 0.193 Uiso 1 1 calc R
H40B H 1.3749 0.1023 0.5901 0.193 Uiso 1 1 calc R
H40C H 1.4959 0.0657 0.6163 0.193 Uiso 1 1 calc R
N2 N 1.3830(17) -0.0166(10) 0.5059(12) 0.177(10) Uani 1 1 d .
C36 C 1.1001(17) -0.0636(10) 0.4586(11) 0.174(10) Uani 1 1 d .
H36A H 1.0588 -0.1026 0.4612 0.262 Uiso 1 1 calc R
H36B H 1.1648 -0.0515 0.5042 0.262 Uiso 1 1 calc R
H36C H 1.1299 -0.0753 0.4307 0.262 Uiso 1 1 calc R
C43 C 1.3377(19) -0.0377(12) 0.4290(9) 0.177(10) Uani 1 1 d .
H43A H 1.3458 0.0010 0.4060 0.265 Uiso 1 1 calc R
H43B H 1.2560 -0.0511 0.4048 0.265 Uiso 1 1 calc R
H43C H 1.3840 -0.0757 0.4297 0.265 Uiso 1 1 calc R
C37 C 1.012(2) -0.0003(11) 0.4253(10) 0.115(6) Uani 1 1 d U
C41 C 1.3676(16) 0.0407(13) 0.5153(12) 0.120(6) Uani 1 1 d .
C42 C 1.4356(19) -0.0712(8) 0.5522(11) 0.167(10) Uani 1 1 d .
H42A H 1.4863 -0.0963 0.5428 0.250 Uiso 1 1 calc R
H42B H 1.3753 -0.1015 0.5474 0.250 Uiso 1 1 calc R
H42C H 1.4815 -0.0535 0.5985 0.250 Uiso 1 1 calc R
O19 O 1.043(2) 0.0797(18) 0.0489(14) 0.401(12) Uani 1 1 d DU
N3 N 0.838(2) 0.075(2) 0.0196(12) 0.401(12) Uani 1 1 d DU
C45 C 0.9306(19) 0.078(3) 0.0031(13) 0.398(12) Uani 1 1 d DU
C47 C 0.707(2) 0.074(2) -0.0284(16) 0.418(14) Uani 1 1 d DU
H47A H 0.6716 0.0823 -0.0030 0.628 Uiso 1 1 calc R
H47B H 0.6828 0.0302 -0.0508 0.628 Uiso 1 1 calc R
H47C H 0.6831 0.1100 -0.0625 0.628 Uiso 1 1 calc R
C49 C 0.272(3) 0.1133(18) 0.0710(13) 0.138(12) Uani 0.50 1 d PDU
H49A H 0.2825 0.0757 0.1009 0.207 Uiso 0.50 1 calc PR
H49B H 0.2853 0.1563 0.0950 0.207 Uiso 0.50 1 calc PR
H49C H 0.3264 0.1088 0.0573 0.207 Uiso 0.50 1 calc PR
N4 N 0.152(2) 0.1121(19) 0.0106(14) 0.218(16) Uani 0.50 1 d PDU
H4A H 0.1226 0.0695 0.0071 0.261 Uiso 0.50 1 calc PR
H4B H 0.1087 0.1418 0.0176 0.261 Uiso 0.50 1 calc PR
C51 C 0.368(3) 0.5734(12) 0.3655(15) 0.098(9) Uani 0.50 1 d PDU
H51A H 0.3804 0.5719 0.3287 0.147 Uiso 0.50 1 calc PR
H51B H 0.4429 0.5737 0.4090 0.147 Uiso 0.50 1 calc PR
H51C H 0.3247 0.6145 0.3614 0.147 Uiso 0.50 1 calc PR
C50 C 0.344(3) 0.4470(13) 0.356(2) 0.134(11) Uani 0.50 1 d PDU
H50A H 0.4287 0.4460 0.3856 0.201 Uiso 0.50 1 calc PR
H50B H 0.3193 0.4391 0.3094 0.201 Uiso 0.50 1 calc PR
H50C H 0.3118 0.4116 0.3704 0.201 Uiso 0.50 1 calc PR
N5 N 0.302(2) 0.5137(14) 0.362(2) 0.196(14) Uani 0.50 1 d PDU
H5A H 0.2269 0.5188 0.3249 0.235 Uiso 0.50 1 calc PR
H5B H 0.2987 0.5133 0.3994 0.235 Uiso 0.50 1 calc PR

loop_
_atom_site_aniso_label
_atom_site_aniso_U_11
_atom_site_aniso_U_22
_atom_site_aniso_U_33
_atom_site_aniso_U_23
_atom_site_aniso_U_13
_atom_site_aniso_U_12
C48 0.12(2) 0.082(17) 0.112(19) 0.025(15) 0.097(17) 0.006(15)
C44 0.400(15) 0.395(15) 0.391(15) -0.001(9) 0.215(10) 0.000(9)
C46 0.392(15) 0.381(15) 0.371(15) 0.005(9) 0.212(10) -0.001(9)
Fe2 0.0220(7) 0.0306(8) 0.0281(7) 0.0005(6) 0.0150(6) -0.0016(6)
O7 0.052(5) 0.023(4) 0.044(4) 0.001(3) 0.030(4) 0.000(3)
O8 0.045(5) 0.047(5) 0.118(7) 0.026(4) 0.047(5) 0.000(4)
C16 0.040(7) 0.026(6) 0.056(7) -0.001(5) 0.031(6) 0.003(5)
Fe1 0.0216(7) 0.0284(7) 0.0300(7) 0.0021(6) 0.0142(6) 0.0029(6)
C29 0.023(6) 0.057(7) 0.025(5) -0.003(5) 0.005(4) -0.001(5)
O13 0.021(4) 0.061(5) 0.029(3) -0.004(3) 0.010(3) -0.006(3)
O12 0.022(4) 0.086(6) 0.034(4) 0.002(3) 0.018(3) -0.001(3)
O14 0.026(4) 0.058(4) 0.021(3) 0.005(3) 0.012(3) -0.001(3)
O2 0.042(4) 0.020(4) 0.069(5) 0.015(3) 0.038(4) 0.007(3)
O11 0.022(4) 0.062(5) 0.022(3) 0.006(3) 0.006(3) 0.002(3)
O1 0.043(5) 0.024(4) 0.092(6) 0.011(3) 0.047(4) 0.008(3)
O6 0.040(4) 0.022(4) 0.071(5) 0.004(3) 0.039(4) 0.001(3)
C19 0.037(6) 0.038(6) 0.027(5) -0.002(4) 0.023(4) -0.003(5)
C22 0.036(6) 0.052(7) 0.026(5) 0.003(4) 0.018(4) 0.007(5)
C9 0.037(6) 0.018(5) 0.051(6) 0.007(4) 0.027(5) 0.004(4)
C2 0.044(6) 0.019(5) 0.054(6) 0.010(4) 0.033(5) 0.009(4)
O3 0.071(5) 0.015(4) 0.068(5) 0.008(3) 0.049(4) 0.011(3)
C20 0.020(5) 0.066(7) 0.026(5) 0.014(5) 0.009(4) 0.012(5)
C17 0.019(5) 0.051(6) 0.033(5) 0.001(5) 0.012(4) 0.000(4)
O16 0.033(4) 0.107(6) 0.031(4) 0.000(4) 0.019(3) 0.000(4)
O5 0.044(5) 0.032(4) 0.066(5) 0.007(3) 0.039(4) 0.011(3)
O15 0.036(4) 0.077(5) 0.025(4) -0.003(3) 0.010(3) -0.003(4)
C30 0.028(5) 0.032(6) 0.029(5) 0.003(4) 0.013(4) -0.006(4)
C31 0.028(5) 0.033(6) 0.023(5) 0.002(4) 0.006(4) -0.003(4)
C5 0.029(6) 0.027(5) 0.049(6) 0.012(4) 0.025(5) 0.010(4)
C6 0.032(6) 0.026(6) 0.060(7) 0.006(5) 0.027(5) 0.002(4)
C1 0.027(6) 0.024(6) 0.058(7) -0.002(4) 0.026(5) 0.001(4)
C3 0.036(6) 0.027(6) 0.052(6) 0.000(4) 0.031(5) 0.002(4)
C7 0.037(6) 0.021(5) 0.048(6) 0.000(4) 0.029(5) -0.002(4)
C18 0.022(5) 0.051(7) 0.025(5) 0.006(4) 0.013(4) 0.002(4)
C26 0.027(5) 0.052(6) 0.028(5) 0.004(4) 0.019(4) -0.001(5)
C25 0.030(5) 0.048(6) 0.033(5) 0.006(5) 0.022(4) -0.001(5)
C12 0.033(6) 0.035(6) 0.050(6) 0.007(4) 0.027(5) -0.003(5)
C27 0.017(5) 0.048(6) 0.038(5) 0.000(5) 0.012(4) 0.000(4)
C8 0.033(6) 0.035(6) 0.053(7) 0.001(5) 0.027(5) 0.002(5)
O9 0.026(4) 0.107(7) 0.030(4) 0.011(4) 0.007(3) 0.008(4)
C13 0.034(6) 0.029(6) 0.053(7) 0.011(5) 0.030(5) -0.001(5)
C4 0.034(6) 0.024(6) 0.056(7) 0.009(4) 0.027(5) 0.007(4)
C15 0.028(6) 0.034(6) 0.042(6) 0.000(5) 0.019(5) 0.004(5)
C11 0.031(6) 0.028(6) 0.050(6) 0.002(4) 0.026(5) 0.001(4)
O10 0.061(5) 0.050(4) 0.029(4) 0.010(3) 0.021(4) 0.002(4)
C24 0.023(5) 0.061(7) 0.024(5) 0.009(5) 0.008(4) 0.004(5)
C10 0.030(6) 0.039(6) 0.058(7) -0.001(5) 0.029(5) -0.002(5)
O4 0.054(6) 0.053(5) 0.145(9) 0.019(5) 0.066(6) -0.003(4)
C14 0.055(8) 0.037(7) 0.057(7) -0.009(5) 0.038(6) -0.018(6)
C21 0.030(6) 0.055(7) 0.028(5) 0.000(5) 0.018(4) -0.002(5)
C32 0.029(6) 0.043(6) 0.036(6) -0.006(5) 0.019(5) 0.006(5)
C23 0.031(6) 0.055(7) 0.030(5) 0.002(5) 0.019(4) -0.004(5)
C28 0.031(6) 0.057(7) 0.030(5) 0.002(5) 0.016(4) -0.004(5)
Na2 0.032(2) 0.036(2) 0.0335(19) -0.0018(16) 0.0213(16) 0.0027(17)
Na1 0.028(2) 0.040(2) 0.039(2) 0.0035(16) 0.0194(18) 0.0029(16)
Na3 0.028(2) 0.048(2) 0.038(2) 0.0043(17) 0.0151(18) -0.0027(17)
O1W 0.050(5) 0.136(8) 0.062(5) -0.011(5) 0.034(4) -0.011(5)
O18 0.128(11) 0.135(10) 0.105(9) 0.051(8) 0.041(8) 0.027(8)
C39 0.127(10) 0.126(10) 0.153(11) 0.021(8) 0.064(8) 0.012(8)
O17 0.146(12) 0.095(9) 0.164(12) -0.010(8) 0.067(9) -0.052(8)
N1 0.100(12) 0.136(13) 0.102(11) -0.002(9) 0.052(9) -0.043(10)
C38 0.149(18) 0.070(11) 0.141(16) -0.016(10) 0.075(14) -0.043(11)
C40 0.139(17) 0.119(14) 0.073(12) -0.003(10) 0.024(11) 0.023(12)
N2 0.150(18) 0.082(13) 0.23(2) -0.034(14) 0.062(16) 0.007(12)
C36 0.114(17) 0.124(17) 0.26(3) 0.022(17) 0.085(18) 0.050(14)
C43 0.19(2) 0.21(2) 0.083(14) -0.056(15) 0.049(15) -0.048(19)
C37 0.117(10) 0.117(10) 0.108(9) 0.003(8) 0.060(7) -0.031(8)
C41 0.085(14) 0.124(18) 0.137(19) 0.018(16) 0.052(13) 0.005(13)
C42 0.19(2) 0.040(10) 0.23(2) 0.027(12) 0.098(19) 0.041(12)
O19 0.397(14) 0.383(14) 0.406(14) -0.014(9) 0.210(9) 0.011(9)
N3 0.397(14) 0.391(13) 0.405(14) -0.008(8) 0.216(9) 0.005(9)
C45 0.399(14) 0.391(14) 0.400(14) -0.003(9) 0.219(9) 0.001(9)
C47 0.418(16) 0.410(16) 0.415(16) -0.006(9) 0.221(10) 0.002(9)
C49 0.136(14) 0.124(14) 0.135(14) -0.003(9) 0.063(10) -0.001(9)
N4 0.20(3) 0.17(2) 0.19(3) 0.01(2) 0.04(2) 0.01(2)
C51 0.093(12) 0.102(12) 0.122(12) 0.021(9) 0.074(9) -0.009(8)
C50 0.107(19) 0.18(3) 0.18(2) -0.01(2) 0.124(17) 0.00(2)
N5 0.14(2) 0.23(3) 0.20(2) 0.03(2) 0.08(2) -0.04(2)

loop_
_atom_type_symbol
_atom_type_description
_atom_type_scat_dispersion_real
_atom_type_scat_dispersion_imag
_atom_type_scat_source
C C 0.0033 0.0016 'International Tables Vol C Tables 4.2.6.8 and 6.1.1.4'
H H 0.0000 0.0000 'International Tables Vol C Tables 4.2.6.8 and 6.1.1.4'
N N 0.0061 0.0033 'International Tables Vol C Tables 4.2.6.8 and 6.1.1.4'
O O 0.0106 0.0060 'International Tables Vol C Tables 4.2.6.8 and 6.1.1.4'
Na Na 0.0362 0.0249 'International Tables Vol C Tables 4.2.6.8 and 6.1.1.4'
Fe Fe 0.3463 0.8444 'International Tables Vol C Tables 4.2.6.8 and 6.1.1.4'

loop_
_geom_angle_atom_site_label_1
_geom_angle_atom_site_label_2
_geom_angle_atom_site_label_3
_geom_angle
_geom_angle_site_symmetry_1
_geom_angle_site_symmetry_3
N4 C48 H48A 109.5 . .
N4 C48 H48B 109.7 . .
H48A C48 H48B 109.5 . .
N4 C48 H48C 109.3 . .
H48A C48 H48C 109.5 . .
H48B C48 H48C 109.5 . .
C45 C44 H44A 117.1 . .
C45 C44 H44B 106.7 . .
H44A C44 H44B 106.8 . .
C45 C44 H44C 113.2 . .
H44A C44 H44C 106.4 . .
H44B C44 H44C 106.1 . .
N3 C46 H46A 125.6 . .
N3 C46 H46B 121.0 . .
H46A C46 H46B 93.7 . .
N3 C46 H46C 123.4 . .
H46A C46 H46C 92.8 . .
H46B C46 H46C 91.5 . .
O3 Fe2 O15 98.7(3) . 4_566
O3 Fe2 O11 114.1(3) . .
O15 Fe2 O11 87.8(3) 4_566 .
O3 Fe2 O5 150.3(3) . 2_645
O15 Fe2 O5 92.5(3) 4_566 2_645
O11 Fe2 O5 93.6(2) . 2_645
O3 Fe2 O6 90.9(3) . 2_645
O15 Fe2 O6 112.7(3) 4_566 2_645
O11 Fe2 O6 145.4(2) . 2_645
O5 Fe2 O6 59.4(2) 2_645 2_645
O3 Fe2 O12 96.2(3) . .
O15 Fe2 O12 146.9(3) 4_566 .
O11 Fe2 O12 59.1(2) . .
O5 Fe2 O12 88.9(3) 2_645 .
O6 Fe2 O12 96.4(2) 2_645 .
O3 Fe2 C30 108.8(3) . .
O15 Fe2 C30 117.4(3) 4_566 .
O11 Fe2 C30 29.7(3) . .
O5 Fe2 C30 89.8(3) 2_645 .
O6 Fe2 C30 121.6(3) 2_645 .
O12 Fe2 C30 29.5(2) . .
O3 Fe2 C15 120.8(3) . 2_645
O15 Fe2 C15 104.3(3) 4_566 2_645
O11 Fe2 C15 120.5(3) . 2_645
O5 Fe2 C15 29.5(3) 2_645 2_645
O6 Fe2 C15 29.9(3) 2_645 2_645
O12 Fe2 C15 93.0(3) . 2_645
C30 Fe2 C15 107.3(3) . 2_645
O3 Fe2 Na2 120.6(2) . .
O15 Fe2 Na2 46.3(2) 4_566 .
O11 Fe2 Na2 42.52(17) . .
O5 Fe2 Na2 86.81(18) 2_645 .
O6 Fe2 Na2 141.63(18) 2_645 .
O12 Fe2 Na2 100.87(17) . .
C30 Fe2 Na2 71.5(2) . .
C15 Fe2 Na2 114.6(2) 2_645 .
O3 Fe2 Na1 55.5(2) . 1_455
O15 Fe2 Na1 130.3(2) 4_566 1_455
O11 Fe2 Na1 139.80(17) . 1_455
O5 Fe2 Na1 96.61(19) 2_645 1_455
O6 Fe2 Na1 40.24(17) 2_645 1_455
O12 Fe2 Na1 82.29(17) . 1_455
C30 Fe2 Na1 111.5(2) . 1_455
C15 Fe2 Na1 68.3(2) 2_645 1_455
Na2 Fe2 Na1 175.43(9) . 1_455
C16 O7 Fe1 137.4(6) . 2_755
C16 O7 Na2 83.9(6) . 2_755
Fe1 O7 Na2 92.8(2) 2_755 2_755
C16 O7 Na3 118.6(6) . 2_755
Fe1 O7 Na3 103.6(3) 2_755 2_755
Na2 O7 Na3 87.6(2) 2_755 2_755
C16 O8 Na2 102.7(7) . 2_755
O8 C16 O7 122.4(9) . .
O8 C16 C3 119.1(9) . .
O7 C16 C3 118.6(9) . .
O8 C16 Na2 52.8(5) . 2_755
O7 C16 Na2 69.7(5) . 2_755
C3 C16 Na2 171.5(7) . 2_755
O10 Fe1 O7 95.3(3) . 2_745
O10 Fe1 O14 96.4(3) . 4_666
O7 Fe1 O14 110.7(3) 2_745 4_666
O10 Fe1 O2 104.4(3) . .
O7 Fe1 O2 92.0(2) 2_745 .
O14 Fe1 O2 147.6(2) 4_666 .
O10 Fe1 O13 154.3(3) . 4_666
O7 Fe1 O13 86.4(2) 2_745 4_666
O14 Fe1 O13 59.5(2) 4_666 4_666
O2 Fe1 O13 101.1(2) . 4_666
O10 Fe1 O1 95.9(3) . .
O7 Fe1 O1 150.5(3) 2_745 .
O14 Fe1 O1 95.0(3) 4_666 .
O2 Fe1 O1 58.8(2) . .
O13 Fe1 O1 94.9(3) 4_666 .
O10 Fe1 C31 125.2(3) . 4_666
O7 Fe1 C31 99.8(3) 2_745 4_666
O14 Fe1 C31 29.3(3) 4_666 4_666
O2 Fe1 C31 127.1(3) . 4_666
O13 Fe1 C31 30.2(3) 4_666 4_666
O1 Fe1 C31 95.7(3) . 4_666
O10 Fe1 Na2 105.2(2) . .
O7 Fe1 Na2 51.33(19) 2_745 .
O14 Fe1 Na2 152.61(17) 4_666 .
O2 Fe1 Na2 40.66(17) . .
O13 Fe1 Na2 95.91(18) 4_666 .
O1 Fe1 Na2 99.33(19) . .
C31 Fe1 Na2 125.2(2) 4_666 .
O10 Fe1 Na1 63.3(2) . .
O7 Fe1 Na1 129.38(19) 2_745 .
O14 Fe1 Na1 38.44(16) 4_666 .
O2 Fe1 Na1 136.15(17) . .
O13 Fe1 Na1 96.01(18) 4_666 .
O1 Fe1 Na1 79.88(18) . .
C31 Fe1 Na1 66.6(2) 4_666 .
Na2 Fe1 Na1 168.08(9) . .
O9 C29 O10 122.9(9) . .
O9 C29 C17 119.4(9) . .
O10 C29 C17 117.7(9) . .
O9 C29 Na1 41.3(4) . .
O10 C29 Na1 83.0(5) . .
C17 C29 Na1 156.2(7) . .
C31 O13 Fe1 89.0(5) . 4_465
C31 O13 Na3 128.6(6) . 4_465
Fe1 O13 Na3 101.8(2) 4_465 4_465
C30 O12 Fe2 87.4(5) . .
C31 O14 Fe1 91.8(5) . 4_465
C31 O14 Na1 153.7(6) . 4_465
Fe1 O14 Na1 105.1(2) 4_465 4_465
C13 O2 Fe1 91.9(5) . .
C13 O2 Na2 164.9(6) . .
Fe1 O2 Na2 101.2(2) . .
C30 O11 Fe2 92.3(6) . .
C30 O11 Na2 160.9(6) . .
Fe2 O11 Na2 99.1(2) . .
C13 O1 Fe1 91.2(6) . .
C15 O6 Fe2 89.7(5) . 2_655
C15 O6 Na1 152.6(6) . 2_755
Fe2 O6 Na1 101.6(3) 2_655 2_755
C18 C19 C20 120.5(8) . .
C18 C19 C32 118.7(8) . .
C20 C19 C32 120.8(8) . .
C17 C22 C21 123.9(9) . .
C17 C22 H22 118.0 . .
C21 C22 H22 118.1 . .
C10 C9 C8 119.0(9) . .
C10 C9 C14 119.5(9) . .
C8 C9 C14 121.5(9) . .
C3 C2 C1 120.8(9) . .
C3 C2 H2 119.6 . .
C1 C2 H2 119.6 . .
C14 O3 Fe2 142.9(7) . .
C14 O3 Na1 78.6(6) . 1_455
Fe2 O3 Na1 90.0(3) . 1_455
C21 C20 C19 120.0(8) . .
C21 C20 H20 120.0 . .
C19 C20 H20 120.0 . .
C22 C17 C18 119.6(9) . .
C22 C17 C29 120.9(9) . .
C18 C17 C29 119.6(9) . .
C32 O16 Na2 95.2(6) . 4_565
C32 O16 Na3 145.8(7) . 4_565
Na2 O16 Na3 99.0(3) 4_565 4_565
C15 O5 Fe2 90.3(6) . 2_655
C32 O15 Fe2 160.5(7) . 4_565
C32 O15 Na2 90.5(6) . 4_565
Fe2 O15 Na2 98.3(3) 4_565 4_565
O12 C30 O11 120.9(8) . .
O12 C30 C25 120.2(8) . .
O11 C30 C25 118.8(9) . .
O12 C30 Fe2 63.1(5) . .
O11 C30 Fe2 58.1(5) . .
C25 C30 Fe2 170.9(7) . .
O14 C31 O13 119.7(8) . .
O14 C31 C27 121.4(9) . .
O13 C31 C27 118.9(8) . .
O14 C31 Fe1 58.9(4) . 4_465
O13 C31 Fe1 60.8(4) . 4_465
C27 C31 Fe1 177.6(7) . 4_465
C4 C5 C6 116.4(9) . .
C4 C5 C7 121.5(8) . .
C6 C5 C7 122.0(8) . .
C1 C6 C5 122.9(9) . .
C1 C6 H6 118.5 . .
C5 C6 H6 118.5 . .
C6 C1 C2 118.9(9) . .
C6 C1 C13 121.9(9) . .
C2 C1 C13 119.1(8) . .
C2 C3 C4 119.0(9) . .
C2 C3 C16 121.3(9) . .
C4 C3 C16 119.8(9) . .
C8 C7 C12 117.3(9) . .
C8 C7 C5 120.6(8) . .
C12 C7 C5 122.1(8) . .
C17 C18 C19 118.8(9) . .
C17 C18 H18 120.6 . .
C19 C18 H18 120.6 . .
C25 C26 C27 121.4(9) . .
C25 C26 H26 119.3 . .
C27 C26 H26 119.3 . .
C26 C25 C24 118.8(8) . .
C26 C25 C30 120.4(8) . .
C24 C25 C30 120.6(8) . .
C7 C12 C11 122.3(9) . .
C7 C12 H12 118.8 . .
C11 C12 H12 118.9 . .
C26 C27 C28 118.8(9) . .
C26 C27 C31 120.1(8) . .
C28 C27 C31 121.1(9) . .
C7 C8 C9 122.3(9) . .
C7 C8 H8 118.8 . .
C9 C8 H8 118.9 . .
C29 O9 Na1 117.6(6) . .
O1 C13 O2 117.9(9) . .
O1 C13 C1 121.9(8) . .
O2 C13 C1 120.2(8) . .
C5 C4 C3 121.9(9) . .
C5 C4 H4 119.0 . .
C3 C4 H4 119.1 . .
O5 C15 O6 120.6(9) . .
O5 C15 C11 119.7(9) . .
O6 C15 C11 119.7(9) . .
O5 C15 Fe2 60.2(5) . 2_655
O6 C15 Fe2 60.4(5) . 2_655
C11 C15 Fe2 177.9(7) . 2_655
C12 C11 C10 120.2(9) . .
C12 C11 C15 122.0(9) . .
C10 C11 C15 117.8(9) . .
C29 O10 Fe1 139.9(7) . .
C23 C24 C25 122.8(9) . .
C23 C24 H24 118.6 . .
C25 C24 H24 118.6 . .
C11 C10 C9 119.0(9) . .
C11 C10 H10 120.5 . .
C9 C10 H10 120.5 . .
C14 O4 Na1 105.7(7) . 1_455
O4 C14 O3 124.8(10) . .
O4 C14 C9 118.2(10) . .
O3 C14 C9 116.9(10) . .
O4 C14 Na1 50.3(6) . 1_455
O3 C14 Na1 76.3(6) . 1_455
C9 C14 Na1 162.7(8) . 1_455
C22 C21 C20 117.2(9) . .
C22 C21 C23 121.7(8) . .
C20 C21 C23 121.1(8) . .
O16 C32 O15 121.2(9) . .
O16 C32 C19 119.8(8) . .
O15 C32 C19 119.0(9) . .
O16 C32 Na2 58.5(5) . 4_565
O15 C32 Na2 62.9(5) . 4_565
C19 C32 Na2 176.0(7) . 4_565
C24 C23 C28 116.9(9) . .
C24 C23 C21 121.1(9) . .
C28 C23 C21 122.0(8) . .
C27 C28 C23 121.2(9) . .
C27 C28 H28 119.4 . .
C23 C28 H28 119.4 . .
O2 Na2 O11 101.3(3) . .
O2 Na2 O8 111.0(3) . 2_745
O11 Na2 O8 107.8(3) . 2_745
O2 Na2 O16 99.4(3) . 4_566
O11 Na2 O16 121.3(3) . 4_566
O8 Na2 O16 114.7(3) 2_745 4_566
O2 Na2 O15 132.3(3) . 4_566
O11 Na2 O15 73.1(2) . 4_566
O8 Na2 O15 115.8(3) 2_745 4_566
O16 Na2 O15 52.9(2) 4_566 4_566
O2 Na2 O7 74.0(2) . 2_745
O11 Na2 O7 150.3(2) . 2_745
O8 Na2 O7 50.9(2) 2_745 2_745
O16 Na2 O7 88.3(2) 4_566 2_745
O15 Na2 O7 132.0(2) 4_566 2_745
O2 Na2 C32 116.7(3) . 4_566
O11 Na2 C32 96.9(3) . 4_566
O8 Na2 C32 119.8(3) 2_745 4_566
O16 Na2 C32 26.4(2) 4_566 4_566
O15 Na2 C32 26.6(2) 4_566 4_566
O7 Na2 C32 111.6(3) 2_745 4_566
O2 Na2 C16 93.7(3) . 2_745
O11 Na2 C16 130.1(3) . 2_745
O8 Na2 C16 24.6(3) 2_745 2_745
O16 Na2 C16 102.4(3) 4_566 2_745
O15 Na2 C16 126.9(3) 4_566 2_745
O7 Na2 C16 26.4(2) 2_745 2_745
C32 Na2 C16 118.2(3) 4_566 2_745
O2 Na2 Fe2 128.45(19) . .
O11 Na2 Fe2 38.40(16) . .
O8 Na2 Fe2 111.9(2) 2_745 .
O16 Na2 Fe2 87.48(19) 4_566 .
O15 Na2 Fe2 35.45(16) 4_566 .
O7 Na2 Fe2 157.56(18) 2_745 .
C32 Na2 Fe2 61.2(2) 4_566 .
C16 Na2 Fe2 134.9(2) 2_745 .
O2 Na2 Fe1 38.11(16) . .
O11 Na2 Fe1 132.80(19) . .
O8 Na2 Fe1 79.5(2) 2_745 .
O16 Na2 Fe1 94.3(2) 4_566 .
O15 Na2 Fe1 146.9(2) 4_566 .
O7 Na2 Fe1 35.89(14) 2_745 .
C32 Na2 Fe1 120.4(2) 4_566 .
C16 Na2 Fe1 57.7(2) 2_745 .
Fe2 Na2 Fe1 166.55(11) . .
O2 Na2 Na3 88.77(19) . .
O11 Na2 Na3 162.5(2) . .
O8 Na2 Na3 81.4(2) 2_745 .
O16 Na2 Na3 42.01(19) 4_566 .
O15 Na2 Na3 89.51(18) 4_566 .
O7 Na2 Na3 46.41(15) 2_745 .
C32 Na2 Na3 65.7(2) 4_566 .
C16 Na2 Na3 62.5(2) 2_745 .
Fe2 Na2 Na3 124.59(11) . .
Fe1 Na2 Na3 62.66(8) . .
O14 Na1 O9 111.2(3) 4_666 .
O14 Na1 O6 104.6(3) 4_666 2_745
O9 Na1 O6 106.8(3) . 2_745
O14 Na1 O4 109.9(3) 4_666 1_655
O9 Na1 O4 106.6(3) . 1_655
O6 Na1 O4 117.7(3) 2_745 1_655
O14 Na1 O3 119.7(2) 4_666 1_655
O9 Na1 O3 128.3(3) . 1_655
O6 Na1 O3 69.3(2) 2_745 1_655
O4 Na1 O3 48.6(2) 1_655 1_655
O14 Na1 C14 120.6(3) 4_666 1_655
O9 Na1 C14 116.5(3) . 1_655
O6 Na1 C14 93.6(3) 2_745 1_655
O4 Na1 C14 24.0(3) 1_655 1_655
O3 Na1 C14 25.1(3) 1_655 1_655
O14 Na1 C29 90.1(3) 4_666 .
O9 Na1 C29 21.1(2) . .
O6 Na1 C29 115.3(3) 2_745 .
O4 Na1 C29 114.8(3) 1_655 .
O3 Na1 C29 148.6(3) 1_655 .
C14 Na1 C29 131.5(3) 1_655 .
O14 Na1 Fe2 128.71(19) 4_666 1_655
O9 Na1 Fe2 113.2(2) . 1_655
O6 Na1 Fe2 38.14(16) 2_745 1_655
O4 Na1 Fe2 80.4(2) 1_655 1_655
O3 Na1 Fe2 34.50(14) 1_655 1_655
C14 Na1 Fe2 56.5(2) 1_655 1_655
C29 Na1 Fe2 132.3(2) . 1_655
O14 Na1 Fe1 36.47(16) 4_666 .
O9 Na1 Fe1 76.1(2) . .
O6 Na1 Fe1 125.6(2) 2_745 .
O4 Na1 Fe1 112.7(2) 1_655 .
O3 Na1 Fe1 149.79(18) 1_655 .
C14 Na1 Fe1 134.9(3) 1_655 .
C29 Na1 Fe1 55.1(2) . .
Fe2 Na1 Fe1 161.93(11) 1_655 .
O17 Na3 O18 87.9(5) . .
O17 Na3 O16 87.4(4) . 4_566
O18 Na3 O16 172.2(4) . 4_566
O17 Na3 O13 157.3(4) . 4_666
O18 Na3 O13 84.9(3) . 4_666
O16 Na3 O13 97.1(2) 4_566 4_666
O17 Na3 O1W 108.5(4) . .
O18 Na3 O1W 95.8(4) . .
O16 Na3 O1W 91.7(3) 4_566 .
O13 Na3 O1W 93.7(3) 4_666 .
O17 Na3 O7 92.5(4) . 2_745
O18 Na3 O7 89.1(3) . 2_745
O16 Na3 O7 84.9(2) 4_566 2_745
O13 Na3 O7 65.9(2) 4_666 2_745
O1W Na3 O7 158.5(3) . 2_745
O17 Na3 Na2 87.2(3) . .
O18 Na3 Na2 134.4(3) . .
O16 Na3 Na2 39.01(16) 4_566 .
O13 Na3 Na2 82.58(16) 4_666 .
O1W Na3 Na2 128.6(2) . .
O7 Na3 Na2 46.00(15) 2_745 .
C41 O18 Na3 127.2(13) . .
N1 C39 H39A 109.5 . .
N1 C39 H39B 109.4 . .
H39A C39 H39B 109.5 . .
N1 C39 H39C 109.5 . .
H39A C39 H39C 109.5 . .
H39B C39 H39C 109.5 . .
C37 O17 Na3 159.0(15) . .
C37 N1 C38 126(2) . .
C37 N1 C39 117.4(18) . .
C38 N1 C39 117.0(15) . .
N1 C38 H38A 109.6 . .
N1 C38 H38B 109.4 . .
H38A C38 H38B 109.5 . .
N1 C38 H38C 109.4 . .
H38A C38 H38C 109.5 . .
H38B C38 H38C 109.5 . .
C41 C40 H40A 109.4 . .
C41 C40 H40B 109.7 . .
H40A C40 H40B 109.5 . .
C41 C40 H40C 109.4 . .
H40A C40 H40C 109.5 . .
H40B C40 H40C 109.5 . .
C41 N2 C42 130(3) . .
C41 N2 C43 117(2) . .
C42 N2 C43 113.0(18) . .
C37 C36 H36A 109.5 . .
C37 C36 H36B 109.5 . .
H36A C36 H36B 109.5 . .
C37 C36 H36C 109.5 . .
H36A C36 H36C 109.4 . .
H36B C36 H36C 109.5 . .
N2 C43 H43A 109.6 . .
N2 C43 H43B 109.6 . .
H43A C43 H43B 109.5 . .
N2 C43 H43C 109.2 . .
H43A C43 H43C 109.5 . .
H43B C43 H43C 109.5 . .
O17 C37 N1 124(2) . .
O17 C37 C36 120(2) . .
N1 C37 C36 117(2) . .
N2 C41 O18 125(3) . .
N2 C41 C40 116(2) . .
O18 C41 C40 119(2) . .
N2 C42 H42A 109.3 . .
N2 C42 H42B 109.5 . .
H42A C42 H42B 109.5 . .
N2 C42 H42C 109.6 . .
H42A C42 H42C 109.5 . .
H42B C42 H42C 109.5 . .
C46 N3 C47 111.1(10) . .
C46 N3 C45 119.2(16) . .
C47 N3 C45 128.9(14) . .
O19 C45 C44 123.0(16) . .
O19 C45 N3 124.3(17) . .
C44 C45 N3 110.7(13) . .
N3 C47 H47A 110.7 . .
N3 C47 H47B 114.2 . .
H47A C47 H47B 108.0 . .
N3 C47 H47C 105.9 . .
H47A C47 H47C 108.3 . .
H47B C47 H47C 109.6 . .
N4 C49 H49A 109.5 . .
N4 C49 H49B 109.5 . .
H49A C49 H49B 109.5 . .
N4 C49 H49C 109.4 . .
H49A C49 H49C 109.5 . .
H49B C49 H49C 109.5 . .
C48 N4 C49 117.3(12) . .
C48 N4 H4A 108.2 . .
C49 N4 H4A 108.0 . .
C48 N4 H4B 107.9 . .
C49 N4 H4B 107.9 . .
H4A N4 H4B 107.2 . .
N5 C51 H51A 109.2 . .
N5 C51 H51B 109.8 . .
H51A C51 H51B 109.5 . .
N5 C51 H51C 109.5 . .
H51A C51 H51C 109.5 . .
H51B C51 H51C 109.5 . .
N5 C50 H50A 109.9 . .
N5 C50 H50B 109.1 . .
H50A C50 H50B 109.4 . .
N5 C50 H50C 109.6 . .
H50A C50 H50C 109.4 . .
H50B C50 H50C 109.4 . .
C51 N5 C50 117.4(12) . .
C51 N5 H5A 108.2 . .
C50 N5 H5A 108.4 . .
C51 N5 H5B 107.6 . .
C50 N5 H5B 107.6 . .
H5A N5 H5B 107.2 . .

loop_
_geom_bond_atom_site_label_1
_geom_bond_atom_site_label_2
_geom_bond_distance
_geom_bond_site_symmetry_2
C48 N4 1.429(10) .
C48 H48A 0.9600 .
C48 H48B 0.9600 .
C48 H48C 0.9600 .
C44 C45 1.482(12) .
C44 H44A 0.9894 .
C44 H44B 0.9858 .
C44 H44C 0.9914 .
C46 N3 1.476(11) .
C46 H46A 1.0862 .
C46 H46B 1.0839 .
C46 H46C 1.1165 .
Fe2 O3 1.949(6) .
Fe2 O15 1.975(7) 4_566
Fe2 O11 2.119(6) .
Fe2 O5 2.165(6) 2_645
Fe2 O6 2.170(6) 2_645
Fe2 O12 2.228(6) .
Fe2 C30 2.495(9) .
Fe2 C15 2.496(9) 2_645
Fe2 Na2 3.369(4) .
Fe2 Na1 3.441(4) 1_455
O7 C16 1.266(11) .
O7 Fe1 2.006(6) 2_755
O7 Na2 2.671(7) 2_755
O7 Na3 2.690(7) 2_755
O8 C16 1.208(11) .
O8 Na2 2.311(8) 2_755
C16 C3 1.483(13) .
C16 Na2 2.833(10) 2_755
Fe1 O10 1.980(7) .
Fe1 O7 2.006(6) 2_745
Fe1 O14 2.144(6) 4_666
Fe1 O2 2.150(6) .
Fe1 O13 2.186(6) 4_666
Fe1 O1 2.196(6) .
Fe1 C31 2.503(9) 4_666
Fe1 Na2 3.418(4) .
Fe1 Na1 3.482(4) .
C29 O9 1.234(11) .
C29 O10 1.247(11) .
C29 C17 1.475(12) .
C29 Na1 3.036(10) .
O13 C31 1.260(11) .
O13 Fe1 2.186(6) 4_465
O13 Na3 2.591(7) 4_465
O12 C30 1.230(10) .
O14 C31 1.226(10) .
O14 Fe1 2.144(6) 4_465
O14 Na1 2.242(7) 4_465
O2 C13 1.270(10) .
O2 Na2 2.270(7) .
O11 C30 1.237(10) .
O11 Na2 2.306(7) .
O1 C13 1.220(10) .
O6 C15 1.245(10) .
O6 Fe2 2.170(6) 2_655
O6 Na1 2.269(7) 2_755
C19 C18 1.370(12) .
C19 C20 1.381(12) .
C19 C32 1.476(12) .
C22 C17 1.324(12) .
C22 C21 1.365(12) .
C22 H22 0.9300 .
C9 C10 1.381(12) .
C9 C8 1.390(12) .
C9 C14 1.504(13) .
C2 C3 1.355(12) .
C2 C1 1.361(12) .
C2 H2 0.9300 .
O3 C14 1.236(12) .
O3 Na1 2.834(8) 1_455
C20 C21 1.367(12) .
C20 H20 0.9300 .
C17 C18 1.368(12) .
O16 C32 1.231(10) .
O16 Na2 2.364(7) 4_565
O16 Na3 2.514(8) 4_565
O5 C15 1.228(11) .
O5 Fe2 2.165(6) 2_655
O15 C32 1.236(10) .
O15 Fe2 1.975(7) 4_565
O15 Na2 2.460(7) 4_565
C30 C25 1.488(12) .
C31 C27 1.469(11) .
C31 Fe1 2.503(8) 4_465
C5 C4 1.366(12) .
C5 C6 1.377(12) .
C5 C7 1.475(12) .
C6 C1 1.344(12) .
C6 H6 0.9300 .
C1 C13 1.457(12) .
C3 C4 1.373(12) .
C7 C8 1.360(12) .
C7 C12 1.362(12) .
C18 H18 0.9300 .
C26 C25 1.349(12) .
C26 C27 1.365(12) .
C26 H26 0.9300 .
C25 C24 1.372(12) .
C12 C11 1.368(12) .
C12 H12 0.9300 .
C27 C28 1.374(12) .
C8 H8 0.9300 .
O9 Na1 2.262(7) .
C4 H4 0.9300 .
C15 C11 1.496(12) .
C15 Fe2 2.496(9) 2_655
C11 C10 1.371(12) .
C24 C23 1.355(12) .
C24 H24 0.9300 .
C10 H10 0.9300 .
O4 C14 1.209(12) .
O4 Na1 2.285(8) 1_455
C14 Na1 2.859(11) 1_455
C21 C23 1.489(13) .
C32 Na2 2.762(10) 4_565
C23 C28 1.397(12) .
C28 H28 0.9300 .
Na2 O8 2.311(8) 2_745
Na2 O16 2.364(7) 4_566
Na2 O15 2.460(7) 4_566
Na2 O7 2.671(7) 2_745
Na2 C32 2.762(10) 4_566
Na2 C16 2.833(10) 2_745
Na2 Na3 3.710(5) .
Na1 O14 2.242(7) 4_666
Na1 O6 2.269(7) 2_745
Na1 O4 2.285(8) 1_655
Na1 O3 2.834(8) 1_655
Na1 C14 2.859(11) 1_655
Na1 Fe2 3.441(4) 1_655
Na3 O17 2.385(12) .
Na3 O18 2.426(14) .
Na3 O16 2.514(8) 4_566
Na3 O13 2.591(7) 4_666
Na3 O1W 2.597(9) .
Na3 O7 2.690(7) 2_745
O18 C41 1.28(2) .
C39 N1 1.52(2) .
C39 H39A 0.9600 .
C39 H39B 0.9600 .
C39 H39C 0.9600 .
O17 C37 1.200(19) .
N1 C37 1.21(2) .
N1 C38 1.451(18) .
C38 H38A 0.9600 .
C38 H38B 0.9600 .
C38 H38C 0.9600 .
C40 C41 1.53(2) .
C40 H40A 0.9600 .
C40 H40B 0.9600 .
C40 H40C 0.9600 .
N2 C41 1.17(2) .
N2 C42 1.39(2) .
N2 C43 1.59(2) .
C36 C37 1.58(2) .
C36 H36A 0.9602 .
C36 H36B 0.9602 .
C36 H36C 0.9602 .
C43 H43A 0.9600 .
C43 H43B 0.9600 .
C43 H43C 0.9600 .
C42 H42A 0.9600 .
C42 H42B 0.9600 .
C42 H42C 0.9600 .
O19 C45 1.291(13) .
N3 C47 1.485(11) .
N3 C45 1.499(14) .
C47 H47A 0.9687 .
C47 H47B 0.9720 .
C47 H47C 0.9650 .
C49 N4 1.442(10) .
C49 H49A 0.9601 .
C49 H49B 0.9601 .
C49 H49C 0.9601 .
N4 H4A 0.9000 .
N4 H4B 0.9000 .
C51 N5 1.434(10) .
C51 H51A 0.9600 .
C51 H51B 0.9600 .
C51 H51C 0.9600 .
C50 N5 1.445(10) .
C50 H50A 0.9608 .
C50 H50B 0.9608 .
C50 H50C 0.9608 .
N5 H5A 0.9000 .
N5 H5B 0.9000 .
